data_2012161
loop_
_publ_author_name
'McWilliam, Susan A.'
'Skakle, Janet M. S.'
'Wardell, James L.'
'Low, John Nicolson'
'Glidewell, Christopher'

_publ_section_title
;
 Hydrogen-bonded chains in <i>N</i>-(2-nitrophenyl)phenylamine
;
_journal_issue 8
_journal_name_full 'Acta Crystallographica Section C'
_journal_page_first 946
_journal_page_last 948
_journal_paper_doi 10.1107/S0108270101008010
_journal_volume 57
_journal_year 2001
_chemical_formula_moiety 'C12 H10 N2 O2'
_chemical_formula_sum 'C12 H10 N2 O2'
_chemical_formula_weight 214.22
_chemical_name_systematic
;
2-Nitrodiphenylamine
;
_space_group_IT_number 29
_symmetry_cell_setting orthorhombic
_symmetry_space_group_name_Hall 'P 2c -2ac'
_symmetry_space_group_name_H-M 'P c a 21'
_cell_angle_alpha 90.00
_cell_angle_beta 90.00
_cell_angle_gamma 90.00
_cell_formula_units_Z 4
_cell_length_a 14.7077(5)
_cell_length_b 10.1602(4)
_cell_length_c 6.7878(2)
_cell_measurement_reflns_used 1246
_cell_measurement_temperature 150(2)
_cell_measurement_theta_max 27.44
_cell_measurement_theta_min 3.42
_cell_volume 1014.32(6)
_computing_cell_refinement 'DENZO-SMN (Otwinowski & Minor, 1997)'
_computing_data_collection 'Kappa-CCD server software (Nonius, 1997)'
_computing_data_reduction DENZO-SMN
_computing_molecular_graphics 'PLATON (Spek, 2001)'
_computing_publication_material 'SHELXL97  and PRPKAPPA (Ferguson, 1999)'
_computing_structure_refinement 'SHELXL97 (Sheldrick, 1997)'
_computing_structure_solution 'SHELXS97 (Sheldrick, 1997)'
_diffrn_ambient_temperature 150(2)
_diffrn_measured_fraction_theta_full .993
_diffrn_measured_fraction_theta_max .993
_diffrn_measurement_device_type Kappa-CCD
_diffrn_measurement_method '\f scans, and \w scans with \k offsets'
_diffrn_radiation_monochromator graphite
_diffrn_radiation_source 'fine-focus sealed X-ray tube'
_diffrn_radiation_type 'Mo K\a'
_diffrn_radiation_wavelength .71073
_diffrn_reflns_av_R_equivalents .078
_diffrn_reflns_av_sigmaI/netI .0505
_diffrn_reflns_limit_h_max 16
_diffrn_reflns_limit_h_min -18
_diffrn_reflns_limit_k_max 13
_diffrn_reflns_limit_k_min -13
_diffrn_reflns_limit_l_max 8
_diffrn_reflns_limit_l_min -7
_diffrn_reflns_number 9187
_diffrn_reflns_theta_full 27.44
_diffrn_reflns_theta_max 27.44
_diffrn_reflns_theta_min 3.42
_diffrn_standards_decay_% negligible
_exptl_absorpt_coefficient_mu .098
_exptl_absorpt_correction_T_max .9961
_exptl_absorpt_correction_T_min .9826
_exptl_absorpt_correction_type multi-scan
_exptl_absorpt_process_details '(DENZO-SMN; Otwinowski & Minor, 1997)'
_exptl_crystal_colour orange
_exptl_crystal_density_diffrn 1.403
_exptl_crystal_density_method 'not measured'
_exptl_crystal_description plate
_exptl_crystal_F_000 448
_exptl_crystal_size_max .18
_exptl_crystal_size_mid .10
_exptl_crystal_size_min .04
_refine_diff_density_max .276
_refine_diff_density_min -.321
_refine_ls_extinction_coef .029(7)
_refine_ls_extinction_method SHELXL
_refine_ls_goodness_of_fit_ref 1.075
_refine_ls_hydrogen_treatment constr
_refine_ls_matrix_type full
_refine_ls_number_parameters 143
_refine_ls_number_reflns 1246
_refine_ls_number_restraints 1
_refine_ls_restrained_S_all 1.074
_refine_ls_R_factor_all .0568
_refine_ls_R_factor_gt .0456
_refine_ls_shift/su_max <0.001
_refine_ls_shift/su_mean .000
_refine_ls_structure_factor_coef Fsqd
_refine_ls_weighting_details 'w=1/[\s^2^(Fo^2^)+(0.0708P)^2^] where P=(Fo^2^+2Fc^2^)/3'
_refine_ls_weighting_scheme calc
_refine_ls_wR_factor_ref .1110
_reflns_number_gt 1071
_reflns_number_total 1246
_reflns_threshold_expression I>2\s(I)
_cod_data_source_file sk1481.cif
_cod_data_source_block I
_cod_depositor_comments
;
The following automatic conversions were performed:

'_exptl_absorpt_correction_type' value 'Multi-scan' changed to
'multi-scan' according to
/home/saulius/struct/CIF-dictionaries/cif_core.dic dictionary named
'cif_core.dic' version 2.4.1 from 2010-06-29.

Automatic conversion script
Id: cif_fix_values 1715 2011-07-08 13:25:40Z adriana 
;
_cod_database_code 2012161
_cod_database_fobs_code 2012161

loop_
_symmetry_equiv_pos_as_xyz
'x, y, z'
'-x, -y, z+1/2'
'x+1/2, -y, z'
'-x+1/2, y, z+1/2'

loop_
_atom_site_label
_atom_site_fract_x
_atom_site_fract_y
_atom_site_fract_z
_atom_site_U_iso_or_equiv
_atom_site_adp_type
_atom_site_calc_flag
_atom_site_refinement_flags
_atom_site_occupancy
_atom_site_disorder_assembly
_atom_site_disorder_group
_atom_site_type_symbol
C11 .10776(15) .6247(2) .2121(4) .0220(5) Uani d . 1 . . C
N1 .08211(14) .74980(18) .2639(4) .0268(5) Uani d . 1 . . N
C12 .19915(16) .5831(2) .2064(4) .0234(5) Uani d . 1 . . C
N2 .27326(12) .6698(2) .2587(3) .0268(5) Uani d . 1 . . N
O1 .25536(13) .77348(15) .3512(3) .0325(5) Uani d . 1 . . O
O2 .35155(11) .63978(18) .2152(3) .0384(5) Uani d . 1 . . O
C13 .22414(16) .4559(2) .1465(4) .0268(6) Uani d . 1 . . C
C14 .15829(16) .3664(2) .0961(4) .0280(6) Uani d . 1 . . C
C15 .06768(16) .4027(2) .1096(4) .0265(6) Uani d . 1 . . C
C16 .04220(16) .5275(2) .1662(4) .0251(6) Uani d . 1 . . C
C21 -.00247(15) .8114(2) .2271(4) .0242(5) Uani d . 1 . . C
C22 -.05434(12) .78654(16) .0613(3) .0296(6) Uani d . 1 . . C
C23 -.13509(12) .85409(16) .0307(3) .0340(6) Uani d . 1 . . C
C24 -.16349(17) .9484(2) .1644(5) .0344(7) Uani d . 1 . . C
C25 -.11106(17) .9761(2) .3274(5) .0333(7) Uani d . 1 . . C
C26 -.03084(17) .9069(2) .3609(4) .0277(6) Uani d . 1 . . C
H1 .1229 .7971 .3271 .032 Uiso calc R 1 . . H
H13 .2865 .4318 .1409 .032 Uiso calc R 1 . . H
H14 .1746 .2807 .0525 .034 Uiso calc R 1 . . H
H15 .0220 .3398 .0791 .032 Uiso calc R 1 . . H
H16 -.0206 .5487 .1746 .030 Uiso calc R 1 . . H
H22 -.0346 .7230 -.0320 .035 Uiso calc R 1 . . H
H23 -.1710 .8356 -.0824 .041 Uiso calc R 1 . . H
H24 -.2191 .9939 .1439 .041 Uiso calc R 1 . . H
H25 -.1297 1.0426 .4171 .040 Uiso calc R 1 . . H
H26 .0045 .9249 .4748 .033 Uiso calc R 1 . . H

loop_
_atom_site_aniso_label
_atom_site_aniso_U_11
_atom_site_aniso_U_22
_atom_site_aniso_U_33
_atom_site_aniso_U_12
_atom_site_aniso_U_13
_atom_site_aniso_U_23
C11 .0242(12) .0182(11) .0235(13) -.0009(8) .0014(11) .0008(10)
N1 .0216(10) .0206(10) .0384(14) -.0002(7) -.0034(9) -.0036(9)
C12 .0230(12) .0224(11) .0248(14) .0007(9) -.0004(10) .0026(11)
N2 .0237(12) .0267(10) .0301(12) -.0015(7) -.0007(10) .0050(10)
O1 .0314(9) .0248(8) .0412(13) -.0042(8) -.0027(9) .0004(9)
O2 .0211(9) .0434(11) .0507(13) .0007(7) .0041(9) .0007(10)
C13 .0259(14) .0262(12) .0284(14) .0041(8) .0008(10) .0036(11)
C14 .0327(13) .0215(11) .0298(14) .0039(9) .0007(11) -.0009(10)
C15 .0333(14) .0211(11) .0251(14) -.0012(9) .0008(11) .0021(11)
C16 .0224(12) .0234(11) .0295(14) -.0008(8) .0011(10) -.0015(11)
C21 .0217(12) .0174(11) .0336(14) -.0001(8) .0019(11) .0017(11)
C22 .0315(13) .0223(11) .0349(15) .0023(9) -.0016(13) -.0018(12)
C23 .0314(13) .0277(12) .0429(17) -.0005(10) -.0090(13) .0026(13)
C24 .0232(13) .0267(13) .0531(19) .0031(9) -.0022(12) .0011(13)
C25 .0311(14) .0226(12) .0463(18) .0055(9) .0044(13) -.0016(13)
C26 .0310(13) .0195(12) .0327(15) -.0002(9) -.0006(12) -.0026(11)

loop_
_atom_type_symbol
_atom_type_description
_atom_type_scat_dispersion_real
_atom_type_scat_dispersion_imag
_atom_type_scat_source
C C .0033 .0016 'International Tables Vol C Tables 4.2.6.8 and 6.1.1.4'
H H .0000 .0000 'International Tables Vol C Tables 4.2.6.8 and 6.1.1.4'
N N .0061 .0033 'International Tables Vol C Tables 4.2.6.8 and 6.1.1.4'
O O .0106 .0060 'International Tables Vol C Tables 4.2.6.8 and 6.1.1.4'

loop_
_geom_angle_atom_site_label_1
_geom_angle_atom_site_label_2
_geom_angle_atom_site_label_3
_geom_angle
_geom_angle_publ_flag
N1 C11 C12 123.1(2) no
N1 C11 C16 121.0(2) no
C12 C11 C16 115.78(19) no
C11 N1 C21 127.3(2) y
C11 N1 H1 116.3 no
C21 N1 H1 116.3 no
C13 C12 C11 122.2(2) no
C13 C12 N2 115.8(2) no
C11 C12 N2 122.00(19) no
O2 N2 O1 121.8(2) no
O2 N2 C12 119.8(2) no
O1 N2 C12 118.44(18) no
C14 C13 C12 119.9(2) no
C14 C13 H13 120.1 no
C12 C13 H13 120.1 no
C13 C14 C15 119.1(2) no
C13 C14 H14 120.5 no
C15 C14 H14 120.5 no
C16 C15 C14 121.7(2) no
C16 C15 H15 119.2 no
C14 C15 H15 119.2 no
C15 C16 C11 121.2(2) no
C15 C16 H16 119.4 no
C11 C16 H16 119.4 no
C22 C21 C26 119.5(2) no
C22 C21 N1 123.2(2) no
C26 C21 N1 117.2(2) no
C21 C22 C23 120.24(12) no
C21 C22 H22 119.9 no
C23 C22 H22 119.9 no
C24 C23 C22 120.16(14) no
C24 C23 H23 119.9 no
C22 C23 H23 119.9 no
C25 C24 C23 120.0(2) no
C25 C24 H24 120.0 no
C23 C24 H24 120.0 no
C24 C25 C26 120.1(3) no
C24 C25 H25 119.9 no
C26 C25 H25 119.9 no
C25 C26 C21 120.0(3) no
C25 C26 H26 120.0 no
C21 C26 H26 120.0 no

loop_
_geom_bond_atom_site_label_1
_geom_bond_atom_site_label_2
_geom_bond_site_symmetry_2
_geom_bond_distance
_geom_bond_publ_flag
C11 C12 . 1.409(3) y
C12 C13 . 1.404(3) y
C13 C14 . 1.372(3) y
C14 C15 . 1.386(3) y
C15 C16 . 1.377(3) y
C16 C11 . 1.415(3) y
C12 N2 . 1.446(3) y
N2 O1 . 1.254(3) y
N2 O2 . 1.227(2) y
C21 C22 . 1.383(3) y
C22 C23 . 1.387(2) y
C23 C24 . 1.384(4) y
C24 C25 . 1.378(5) y
C25 C26 . 1.392(3) y
C26 C21 . 1.393(4) y
N1 C11 . 1.372(3) y
N1 C21 . 1.415(3) y
N1 H1 . .8800 no
C13 H13 . .9500 no
C14 H14 . .9500 no
C15 H15 . .9500 no
C16 H16 . .9500 no
C22 H22 . .9500 no
C23 H23 . .9500 no
C24 H24 . .9500 no
C25 H25 . .9500 no
C26 H26 . .9500 no

loop_
_geom_hbond_atom_site_label_D
_geom_hbond_atom_site_label_H
_geom_hbond_atom_site_label_A
_geom_hbond_site_symmetry_A
_geom_hbond_distance_DH
_geom_hbond_distance_HA
_geom_hbond_distance_DA
_geom_hbond_angle_DHA
_geom_hbond_publ_flag
N1 H1 O1 . .88 1.97 2.627(3) 130 y
C25 H25 O1 3_475 .95 2.56 3.219(3) 127 y

loop_
_geom_torsion_atom_site_label_1
_geom_torsion_atom_site_label_2
_geom_torsion_atom_site_label_3
_geom_torsion_atom_site_label_4
_geom_torsion
_geom_torsion_publ_flag
C21 N1 C11 C12 162.4(3) y
C21 N1 C11 C16 -19.5(5) y
C11 C12 N2 O1 15.7(4) y
C11 N1 C21 C22 -32.9(4) y
C11 N1 C21 C26 150.9(3) y
C11 C12 N2 O2 -165.5(2) y

loop_
_cod_related_entry_id
_cod_related_entry_database
_cod_related_entry_code
1 ChemSpider 8100
